data_4325542
loop_
_publ_author_name
'Vladimir V. Zhurov'
'Elizabeth A. Zhurova'
'A. Alan Pinkerton'

_publ_contact_author
;
A. Alan Pinkerton
;
_publ_contact_author_email apinker@utnet.utoledo.edu
_publ_contact_author_fax 1-419-530-4033
_publ_contact_author_phone 1-419-530-4580
_publ_section_title
;
 Chemical Bonding in Cesium Uranyl Chloride Based on the Experimental
 Electron Density Distribution
;
_journal_name_full 'Inorganic Chemistry'
_journal_page_first 6330
_journal_page_last 6333
_journal_paper_doi 10.1021/ic200759u
_journal_volume 50
_journal_year 2011
_chemical_formula_moiety 'Cl4 O2 U, 2(Cs)'
_chemical_formula_sum 'Cl4 Cs2 O2 U'
_chemical_formula_weight 677.65
_space_group_IT_number 12
_symmetry_cell_setting monoclinic
_symmetry_space_group_name_Hall '-C 2y'
_symmetry_space_group_name_H-M 'C 1 2/m 1'
_atom_type_scat_source 'Volkov et al, (2006)'
_cell_angle_alpha 90
_cell_angle_beta 100.438(3)
_cell_angle_gamma 90
_cell_formula_units_Z 2
_cell_length_a 11.7882(3)
_cell_length_b 7.6411(2)
_cell_length_c 5.7686(2)
_cell_measurement_reflns_used 35939
_cell_measurement_temperature 20.0(2)
_cell_measurement_theta_max 61.80
_cell_measurement_theta_min 3.18
_cell_volume 511.01(3)
_computing_cell_refinement 'Otwinowski & Minor (1997)'
_computing_data_collection CrystalClear,(2005)
_computing_data_reduction 'Zhurov et al,(2005)'
_computing_molecular_graphics 'Volkov et al, (2006)'
_computing_publication_material 'Volkov et al, (2006)'
_computing_structure_refinement 'Volkov et al, (2006)'
_computing_structure_solution 'Sheldrick (1997)'
_diffrn_ambient_temperature 20.0(2)
_diffrn_measured_fraction_theta_full 0.993
_diffrn_measured_fraction_theta_max 0.841
_diffrn_measurement_device 'Rigaku R-axis Rapid'
_diffrn_measurement_method w
_diffrn_radiation_type 'Mo K\a'
_diffrn_radiation_wavelength 0.71073
_diffrn_reflns_av_R_equivalents 0.0150
_diffrn_reflns_limit_h_max 29
_diffrn_reflns_limit_h_min -29
_diffrn_reflns_limit_k_max 18
_diffrn_reflns_limit_k_min -18
_diffrn_reflns_limit_l_max 12
_diffrn_reflns_limit_l_min -10
_diffrn_reflns_number 35939
_diffrn_reflns_theta_full 28.28
_diffrn_reflns_theta_max 61.80
_exptl_absorpt_coefficient_mu 23.89
_exptl_absorpt_correction_T_max 0.427
_exptl_absorpt_correction_T_min 0.153
_exptl_absorpt_correction_type integration
_exptl_absorpt_process_details
;
Zhurov, V. V.; Tanaka, K. General absorption correction for arbitrary shaped 
crystal with automatic measurements of crystal shapes. Proc. of the 28th Japan 
Workshop of Frontiers of X-Ray Diffraction 
Technologies in Russia/CIS, Nagoya, Japan, Dec.4 2003, P.169-178.
;
_exptl_crystal_colour yellow-green
_exptl_crystal_density_diffrn 4.404
_exptl_crystal_description 'prism '
_exptl_crystal_F_000 572.0
_exptl_crystal_size_max 0.10
_exptl_crystal_size_mid 0.07
_exptl_crystal_size_min 0.04
_refine_diff_density_max 0.715
_refine_diff_density_min -0.708
_refine_diff_density_rms 0.107
_refine_ls_extinction_coef 0.0178(2)
_refine_ls_extinction_expression 'Becker & Coppens (1974)'
_refine_ls_extinction_method 'Becker-Coppens type 1 Lorentzian isotropic'
_refine_ls_goodness_of_fit_ref 1.1084
_refine_ls_hydrogen_treatment none
_refine_ls_number_parameters 133
_refine_ls_number_reflns 3555
_refine_ls_R_factor_gt 0.0072
_refine_ls_R_Fsqd_factor 0.0082
_refine_ls_shift/su_max 0.0000
_refine_ls_structure_factor_coef F
_refine_ls_weighting_details 'calc w=1/[\s^2^(Fo^2^)+(0.004P)^2^+0.004P] where P=(Fo^2^+2Fc^2^)/3'
_refine_ls_weighting_scheme calc
_refine_ls_wR_factor_ref 0.0061
_reflns_number_gt 3555
_reflns_number_total 3570
_reflns_threshold_expression 'I>3\s, non-overlapped & non-partial reflections'
_cod_data_source_file ic200759u_si_002.cif
_cod_data_source_block CS2UO2Cl4
_cod_database_code 4325542
_atom_site_anharm_details
;
The atomic anharmonic pdf is approximated by a Gram-Charlier expansion
about the harmonic pdf, according to the expression :
 
      P(u) = (1 + Cijk*Hijk/3! + Dijkl*Hijkl/4!)*P(0)
 
The coefficients Cijk and Dijkl are refined in the least squares procedure.
The reported coefficients Cijk are multiplied by 1000 and Dijkl by 10000.
;

loop_
_space_group_symop_id
_space_group_symop_operation_xyz
1 +X,+Y,+Z
2 -X,+Y,-Z
3 -X,-Y,-Z
4 +X,-Y,+Z
5 1/2+X,1/2+Y,+Z
6 1/2-X,1/2-Y,-Z
7 1/2-X,1/2+Y,-Z
8 1/2+X,1/2-Y,+Z

loop_
_atom_local_axes_atom_label
_atom_local_axes_atom0
_atom_local_axes_ax1
_atom_local_axes_atom1
_atom_local_axes_atom2
_atom_local_axes_ax2
U(1) DUM0 Z U(1) O(1) y
U(2) DUM0 Z U(1) O(1) y
U(3) DUM0 Z U(3) DUM3 y
U(4) DUM0 Z U(4) DUM3 y
CS(1) DUM2 Z CS(1) CL(1) y
CS(2) DUM2 Z CS(2) CL(1) y
CL(1) U(1) Z CL(1) CS(1) y
O(1) DUM1 Z O(1) U(1) y

loop_
_atom_rho_multipole_atom_label
_atom_rho_multipole_coeff_Pv
_atom_rho_multipole_coeff_P00
_atom_rho_multipole_coeff_P11
_atom_rho_multipole_coeff_P1-1
_atom_rho_multipole_coeff_P10
_atom_rho_multipole_coeff_P20
_atom_rho_multipole_coeff_P21
_atom_rho_multipole_coeff_P2-1
_atom_rho_multipole_coeff_P22
_atom_rho_multipole_coeff_P2-2
_atom_rho_multipole_coeff_P30
_atom_rho_multipole_coeff_P31
_atom_rho_multipole_coeff_P3-1
_atom_rho_multipole_coeff_P32
_atom_rho_multipole_coeff_P3-2
_atom_rho_multipole_coeff_P33
_atom_rho_multipole_coeff_P3-3
_atom_rho_multipole_coeff_P40
_atom_rho_multipole_coeff_P41
_atom_rho_multipole_coeff_P4-1
_atom_rho_multipole_coeff_P42
_atom_rho_multipole_coeff_P4-2
_atom_rho_multipole_coeff_P43
_atom_rho_multipole_coeff_P4-3
_atom_rho_multipole_coeff_P44
_atom_rho_multipole_coeff_P4-4
_atom_rho_multipole_kappa
_atom_rho_multipole_kappa_prime0
_atom_rho_multipole_kappa_prime1
_atom_rho_multipole_kappa_prime2
_atom_rho_multipole_kappa_prime3
_atom_rho_multipole_kappa_prime4
_atom_rho_multipole_radial_slater_n0
_atom_rho_multipole_radial_slater_zeta0
_atom_rho_multipole_radial_slater_n1
_atom_rho_multipole_radial_slater_zeta1
_atom_rho_multipole_radial_slater_n2
_atom_rho_multipole_radial_slater_zeta2
_atom_rho_multipole_radial_slater_n3
_atom_rho_multipole_radial_slater_zeta3
_atom_rho_multipole_radial_slater_n4
_atom_rho_multipole_radial_slater_zeta4
U(1) 1.89(3) 0 0 0 0 0.213(19) 0 0 0.035(19) -0.10(2) 0 0 0 0 0 0 0 -0.046(19) 0 0 -0.006(19) 0.02(2) 0 0 0.05(2) -0.07(2) 0.978(4) 1.03(3) 1.032626 1.032626 1.032626 1.032626 10 6.1697333333333 10 6.1697333333333 10 6.1697333333333 10 6.1697333333333 10 6.1697333333333
U(2) 0.57(17) 0 0 0 0 0.17(8) 0 0 0.12(7) -0.02(6) 0 0 0 0 0 0 0 -0.02(6) 0 0 0.03(5) -0.00(5) 0 0 0.10(5) 0.01(4) 0.978(4) 1.03(3) 1.032626 1.032626 1.032626 1.032626 10 6.1697333333333 10 6.1697333333333 10 6.1697333333333 10 6.1697333333333 10 6.1697333333333
U(3) 0.25 0 0 0 0 -0.08(4) 0 0 0.01(4) 0.23(4) 0 0 0 0 0 0 0 0.07(3) 0 0 -0.01(3) -0.11(3) 0 0 0.02(3) -0.02(3) 0.978(4) 1.03(3) 1.032626 1.032626 1.032626 1.032626 10 6.1697333333333 10 6.1697333333333 10 6.1697333333333 10 6.1697333333333 10 6.1697333333333
U(4) 0.75 0 0 0 0 -0.083(10) 0 0 0.071(11) -0.015(11) 0 0 0 0 0 0 0 -0.002(13) 0 0 -0.006(13) 0.019(12) 0 0 0.032(14) -0.092(14) 0.978(4) 1.03(3) 1.032626 1.032626 1.032626 1.032626 10 6.1697333333333 10 6.1697333333333 10 6.1697333333333 10 6.1697333333333 10 6.1697333333333
CS(1) 4.07(7) 0 -0.004(12) -0.013(11) 0 0.29(4) 0 0 -0.09(3) 0.14(3) 0 0.053(10) -0.007(9) 0 0 -0.035(10) 0.019(10) -0.07(2) 0 0 -0.014(19) -0.025(18) 0 0 0.082(18) -0.019(18) 0.994(6) 0.94(3) 0.939373 0.939373 0.939373 0.939373 10 2.3724 10 2.3724 10 2.3724 10 2.3724 10 2.3724
CS(2) 0 0 0 0 0 0 0 0 0 0 0 0 0 0 0 0 0 0 0 0 0 0 0 0 0 0 1 1 1 1 1 1 10 2.3724 10 2.3724 10 2.3724 10 2.3724 10 2.3724
CL(1) 7.28(10) 0 0.02(7) -0.05(6) 0.07(8) 0.07(6) 0.09(7) 0.27(8) -0.01(5) 0.04(4) 0.16(5) 0.07(5) 0.04(5) -0.04(4) -0.04(4) 0.07(4) 0.01(3) 0.06(4) 0.00(4) 0.01(3) 0.10(4) -0.08(4) -0.07(4) -0.02(3) 0.03(3) 0.09(3) 0.988(4) 0.55(3) 0.552261 0.552261 0.552261 0.552261 4 3.9938571428571 4 3.9938571428571 4 3.9938571428571 4 3.9938571428571 4 3.9938571428571
O(1) 3.19(7) 0 0.013(8) -0.031(10) 0 -0.015(9) 0 0 -0.040(10) -0.033(10) 0 -0.011(7) 0.013(7) 0 0 -0.001(7) 0.013(8) 0 0 0 0 0 0 0 0 0 0.979(8) 1.24(15) 1.241161 1.241161 1.241161 1.241161 2 4.4974 2 4.4974 2 4.4974 3 4.4974 4 4.4974

loop_
_atom_site_aniso_label
_atom_site_aniso_U_11
_atom_site_aniso_U_22
_atom_site_aniso_U_33
_atom_site_aniso_U_12
_atom_site_aniso_U_13
_atom_site_aniso_U_23
U(1) 0.003187(9) 0.003066(8) 0.00353(2) 0 0.000765(11) 0
U(2) 0.003187(9) 0.003066(8) 0.00353(2) 0 0.000765(11) 0
U(3) 0.003187(9) 0.003066(8) 0.00353(2) 0 0.000765(11) 0
U(4) 0.003187(9) 0.003066(8) 0.00353(2) 0 0.000765(11) 0
CS(1) 0.00477(3) 0.00575(3) 0.00524(5) 0 0.00117(3) 0
CS(2) 0.00477 0.00575 0.00524 0 0.00117 0
CL(1) 0.00705(3) 0.00578(3) 0.00766(4) 0.00043(2) 0.00275(3) -0.00090(3)
O(1) 0.0058(2) 0.0102(2) 0.0067(4) 0 -0.0016(3) 0

loop_
_atom_site_label
_atom_site_fract_x
_atom_site_fract_y
_atom_site_fract_z
_atom_site_occupancy
_atom_site_symmetry_multiplicity
_atom_site_U_iso_or_equiv
U(1) 0 0.5 0 1 2 0.003
U(2) 0 0.5 0 1 2 0.003
U(3) 0 0.5 0 1 2 0.003
U(4) 0 0.5 0 1 2 0.003
CS(1) -0.335134(5) 0.5 0.320667(12) 1 4 0.005
CS(2) -0.335132 0.5 0.320681 1 4 0.005
CL(1) -0.101913(8) 0.753052(11) 0.207042(19) 1 8 0.007
O(1) -0.11906(8) 0.5 -0.2379(2) 1 4 0.008

loop_
_geom_angle_atom_site_label_1
_geom_angle_atom_site_label_2
_geom_angle_atom_site_label_3
_geom_angle
_geom_angle_site_symmetry_1
_geom_angle_site_symmetry_2
_geom_angle_site_symmetry_3
_geom_angle_publ_flag
CL(1) U(1) CL(1) 87.193(4) 1_555 1_555 2_555 yes
CL(1) U(1) CL(1) 180 1_555 1_555 3_565 yes
CL(1) U(1) CL(1) 92.807(4) 1_555 1_555 4_565 yes
CL(1) U(1) O(1) 89.37(2) 1_555 1_555 1_555 yes
CL(1) U(1) O(1) 90.63(2) 1_555 1_555 2_555 yes
CL(1) U(1) CL(1) 92.807(4) 2_555 1_555 3_565 yes
CL(1) U(1) CL(1) 180 2_555 1_555 4_565 yes
CL(1) U(1) O(1) 90.63(2) 2_555 1_555 1_555 yes
CL(1) U(1) O(1) 89.37(2) 2_555 1_555 2_555 yes
CL(1) U(1) CL(1) 87.193(4) 3_565 1_555 4_565 yes
CL(1) U(1) O(1) 90.63(2) 3_565 1_555 1_555 yes
CL(1) U(1) O(1) 89.37(2) 3_565 1_555 2_555 yes
CL(1) U(1) O(1) 89.37(2) 4_565 1_555 1_555 yes
CL(1) U(1) O(1) 90.63(2) 4_565 1_555 2_555 yes
O(1) U(1) O(1) 180 1_555 1_555 2_555 yes
CL(1) CS(1) CL(1) 66.673(3) 1_555 1_555 4_565 yes
CL(1) CS(1) CL(1) 159.099(4) 1_555 1_555 5_445 yes
CL(1) CS(1) CL(1) 66.201(3) 1_555 1_555 6_465 yes
CL(1) CS(1) CL(1) 97.566(2) 1_555 1_555 6_466 yes
CL(1) CS(1) CL(1) 100.467(2) 1_555 1_555 7_445 yes
CL(1) CS(1) CL(1) 136.371(2) 1_555 1_555 7_446 yes
CL(1) CS(1) CL(1) 111.2176(11) 1_555 1_555 8_465 yes
CL(1) CS(1) O(1) 67.612(14) 1_555 1_555 1_556 yes
CL(1) CS(1) CL(1) 111.2176(11) 4_565 1_555 5_445 yes
CL(1) CS(1) CL(1) 100.468(2) 4_565 1_555 6_465 yes
CL(1) CS(1) CL(1) 136.371(2) 4_565 1_555 6_466 yes
CL(1) CS(1) CL(1) 66.201(3) 4_565 1_555 7_445 yes
CL(1) CS(1) CL(1) 97.566(2) 4_565 1_555 7_446 yes
CL(1) CS(1) CL(1) 159.099(4) 4_565 1_555 8_465 yes
CL(1) CS(1) O(1) 67.612(14) 4_565 1_555 1_556 yes
CL(1) CS(1) CL(1) 94.708(2) 5_445 1_555 6_465 yes
CL(1) CS(1) CL(1) 97.007(2) 5_445 1_555 6_466 yes
CL(1) CS(1) CL(1) 61.810(3) 5_445 1_555 7_445 yes
CL(1) CS(1) CL(1) 63.956(3) 5_445 1_555 7_446 yes
CL(1) CS(1) CL(1) 62.756(3) 5_445 1_555 8_465 yes
CL(1) CS(1) O(1) 132.149(12) 5_445 1_555 1_556 yes
CL(1) CS(1) CL(1) 109.902(2) 6_465 1_555 6_466 yes
CL(1) CS(1) CL(1) 64.342(3) 6_465 1_555 7_445 yes
CL(1) CS(1) CL(1) 156.084(3) 6_465 1_555 7_446 yes
CL(1) CS(1) CL(1) 61.810(3) 6_465 1_555 8_465 yes
CL(1) CS(1) O(1) 133.120(12) 6_465 1_555 1_556 yes
CL(1) CS(1) CL(1) 156.084(3) 6_466 1_555 7_445 yes
CL(1) CS(1) CL(1) 65.199(3) 6_466 1_555 7_446 yes
CL(1) CS(1) CL(1) 63.956(3) 6_466 1_555 8_465 yes
CL(1) CS(1) O(1) 68.774(14) 6_466 1_555 1_556 yes
CL(1) CS(1) CL(1) 109.902(2) 7_445 1_555 7_446 yes
CL(1) CS(1) CL(1) 94.708(2) 7_445 1_555 8_465 yes
CL(1) CS(1) O(1) 133.120(12) 7_445 1_555 1_556 yes
CL(1) CS(1) CL(1) 97.007(2) 7_446 1_555 8_465 yes
CL(1) CS(1) O(1) 68.774(14) 7_446 1_555 1_556 yes
CL(1) CS(1) O(1) 132.149(12) 8_465 1_555 1_556 yes

loop_
_geom_bond_atom_site_label_1
_geom_bond_atom_site_label_2
_geom_bond_distance
_geom_bond_site_symmetry_1
_geom_bond_site_symmetry_2
_geom_bond_publ_flag
U(1) CL(1) 2.66992(9) 1_555 1_555 yes
U(1) CL(1) 2.66992(9) 1_555 2_555 yes
U(1) CL(1) 2.66992(9) 1_555 3_565 yes
U(1) CL(1) 2.66992(9) 1_555 4_565 yes
U(1) O(1) 1.7762(12) 1_555 1_555 yes
U(1) O(1) 1.7762(12) 1_555 2_555 yes
CS(1) CL(1) 3.51849(10) 1_555 1_555 yes
CS(1) CL(1) 3.51849(10) 1_555 4_565 yes
CS(1) CL(1) 3.62400(10) 1_555 5_445 yes
CS(1) CL(1) 3.54395(12) 1_555 6_465 yes
CS(1) CL(1) 3.50237(11) 1_555 6_466 yes
CS(1) CL(1) 3.54394(12) 1_555 7_445 yes
CS(1) CL(1) 3.50237(11) 1_555 7_446 yes
CS(1) CL(1) 3.62400(10) 1_555 8_465 yes
CS(1) O(1) 3.2592(12) 1_555 1_556 yes

loop_
_atom_dummy_label
_atom_dummy_fract_x
_atom_dummy_fract_y
_atom_dummy_fract_z
DUM0 0 1 0
DUM1 -0.119 1 -0.2381
DUM2 -0.3351 1 0.3207
DUM3 0.5 0.5 0
DUM4 0 0.5 0.5

loop_
_atom_site_anharm_gc_c_label
_atom_site_anharm_gc_c_111
_atom_site_anharm_gc_c_222
_atom_site_anharm_gc_c_333
_atom_site_anharm_gc_c_112
_atom_site_anharm_gc_c_122
_atom_site_anharm_gc_c_113
_atom_site_anharm_gc_c_133
_atom_site_anharm_gc_c_223
_atom_site_anharm_gc_c_233
_atom_site_anharm_gc_c_123
Cs(1) -0.000018(2) 0 -0.00008(5) 0 0.000003(3) -0.000027(4) -0.000033(11) -0.000023(8) 0 0

loop_
_atom_site_anharm_gc_d_label
_atom_site_anharm_gc_d_1111
_atom_site_anharm_gc_d_2222
_atom_site_anharm_gc_d_3333
_atom_site_anharm_gc_d_1112
_atom_site_anharm_gc_d_1222
_atom_site_anharm_gc_d_1113
_atom_site_anharm_gc_d_1333
_atom_site_anharm_gc_d_2223
_atom_site_anharm_gc_d_2333
_atom_site_anharm_gc_d_1122
_atom_site_anharm_gc_d_1133
_atom_site_anharm_gc_d_2233
_atom_site_anharm_gc_d_1123
_atom_site_anharm_gc_d_1223
_atom_site_anharm_gc_d_1233
Cs(1) 0.0000077(12) 0.000046(6) -0.00019(7) 0 0 -0.0000049(17) -0.000172(14) 0 0 0.0000071(9) -0.000031(4) 0.000044(7) 0 0.0000069(18) 0
